data_4517182
loop_
_publ_author_name
'Hou, Shu-Fen'
'Chen, Jia-Yi'
'Xue, Minghui'
'Jia, Mengjing'
'Zhai, Xiaofang'
'Liao, Rong-Zhen'
'Tung, Chen-Ho'
'Wang, Wenguang'

_publ_section_title
;
 Cooperative Molybdenum-Thiolate Reactivity for Transfer Hydrogenation of
 Nitriles
;
_journal_name_full 'ACS Catalysis'
_journal_page_first 380
_journal_paper_doi 10.1021/acscatal.9b04455
_journal_year 2019
_chemical_formula_moiety 'C30 H29 Mo O2 P S'
_chemical_formula_sum 'C30 H29 Mo O2 P S'
_chemical_formula_weight 580.53
_space_group_crystal_system monoclinic
_space_group_IT_number 15
_space_group_name_Hall '-C 2yc'
_space_group_name_H-M_alt 'C 1 2/c 1'
_symmetry_Int_Tables_number 15
_atom_sites_solution_primary iterative
_audit_creation_date 2019-06-07
_audit_creation_method
;
Olex2 1.2-beta
(compiled 2018.05.29 svn.r3508 for OlexSys, GUI svn.r5506)
;
_cell_angle_alpha 90
_cell_angle_beta 101.224(2)
_cell_angle_gamma 90
_cell_formula_units_Z 8
_cell_length_a 19.389(5)
_cell_length_b 15.694(4)
_cell_length_c 17.490(4)
_cell_measurement_reflns_used 3226
_cell_measurement_temperature 172.99(10)
_cell_measurement_theta_max 26.590
_cell_measurement_theta_min 2.374
_cell_volume 5220(2)
_computing_cell_refinement 'SAINT v8.37A (Bruker, 2015)'
_computing_data_reduction 'SAINT v8.37A (Bruker, 2015)'
_computing_molecular_graphics 'Olex2 (Dolomanov et al., 2009)'
_computing_publication_material 'Olex2 (Dolomanov et al., 2009)'
_computing_structure_refinement 'olex2.refine (Bourhis et al., 2015)'
_computing_structure_solution
;
Superflip (Palatinus & Chapuis, 2007;Palatinus & van der Lee, 2008;
Palatinus et al., 2012)
;
_diffrn_ambient_environment N~2~
_diffrn_ambient_temperature 172.99(10)
_diffrn_measured_fraction_theta_full 0.9998
_diffrn_measured_fraction_theta_max 0.9998
_diffrn_measurement_device_type 'XtaLAB Synergy, Dualflex, HyPix'
_diffrn_radiation_type synchrotron
_diffrn_radiation_wavelength 0.71
_diffrn_reflns_av_R_equivalents 0.0487
_diffrn_reflns_av_unetI/netI 0.0595
_diffrn_reflns_limit_h_max 25
_diffrn_reflns_limit_h_min -25
_diffrn_reflns_limit_k_max 19
_diffrn_reflns_limit_k_min -20
_diffrn_reflns_limit_l_max 22
_diffrn_reflns_limit_l_min -22
_diffrn_reflns_number 18443
_diffrn_reflns_theta_full 25.3171
_diffrn_reflns_theta_max 25.32
_diffrn_reflns_theta_min 1.68
_exptl_absorpt_coefficient_mu 0.667
_exptl_absorpt_correction_T_max 0.7456
_exptl_absorpt_correction_T_min 0.6890
_exptl_absorpt_correction_type multi-scan
_exptl_absorpt_process_details
;
SADABS-2016/2 (Bruker,2016/2) was used for absorption correction.
wR2(int) was 0.0545 before and 0.0486 after correction.
The Ratio of minimum to maximum transmission is 0.9241.
The \l/2 correction factor is Not present.
;
_exptl_crystal_density_diffrn 1.4772
_exptl_crystal_description block
_exptl_crystal_F_000 2372.7616
_refine_diff_density_max 0.5759
_refine_diff_density_min -0.4627
_refine_diff_density_rms 0.1167
_refine_ls_d_res_high 0.8302
_refine_ls_d_res_low 12.1049
_refine_ls_goodness_of_fit_ref 1.0553
_refine_ls_hydrogen_treatment constr
_refine_ls_matrix_type full
_refine_ls_number_constraints 48
_refine_ls_number_parameters 321
_refine_ls_number_reflns 4771
_refine_ls_number_restraints 0
_refine_ls_restrained_S_all 1.0553
_refine_ls_R_factor_all 0.0517
_refine_ls_R_factor_gt 0.0351
_refine_ls_shift/su_max 0.0000
_refine_ls_shift/su_mean 0.0000
_refine_ls_structure_factor_coef Fsqd
_refine_ls_weighting_details 'w=1/[\s^2^(Fo^2^)+(0.0286P)^2^+7.7839P] where P=(Fo^2^+2Fc^2^)/3'
_refine_ls_weighting_scheme calc
_refine_ls_wR_factor_gt 0.0725
_refine_ls_wR_factor_ref 0.0822
_reflns_Friedel_coverage 0.0
_reflns_limit_h_max 22
_reflns_limit_h_min -23
_reflns_limit_k_max 18
_reflns_limit_k_min 0
_reflns_limit_l_max 21
_reflns_limit_l_min 0
_reflns_number_gt 3743
_reflns_number_total 4771
_reflns_threshold_expression I>=2u(I)
_cod_data_source_file cs9b04455_si_002.cif
_cod_data_source_block p
_cod_database_code 4517182
_olex2_refinement_description
;
1. Fixed Uiso
 At 1.2 times of:
  All C(H) groups
 At 1.5 times of:
  All C(H,H,H) groups
2.a Aromatic/amide H refined with riding coordinates:
 C14(H14), C26(H26), C30(H30), C17(H17), C20(H20), C24(H24), C23(H23),
 C28(H28), C21(H21), C29(H29), C16(H16), C22(H22), C15(H15), C27(H27)
2.b Idealised Me refined as rotating group:
 C9(H9a,H9b,H9c), C10(H10a,H10b,H10c), C6(H6a,H6b,H6c), C8(H8a,H8b,H8c),
 C7(H7a,H7b,H7c)
;
_olex2_submission_special_instructions 'No special instructions were received'

loop_
_space_group_symop_id
_space_group_symop_operation_xyz
1 x,y,z
2 -x,y,-z+1/2
3 -x,-y,-z
4 x,-y,z-1/2
5 x+1/2,y+1/2,z
6 -x+1/2,y+1/2,-z+1/2
7 -x+1/2,-y+1/2,-z
8 x+1/2,-y+1/2,z-1/2

loop_
_atom_site_label
_atom_site_type_symbol
_atom_site_fract_x
_atom_site_fract_y
_atom_site_fract_z
_atom_site_U_iso_or_equiv
_atom_site_adp_type
_atom_site_occupancy
_atom_site_refinement_flags_posn
C11 C 0.64347(18) 0.4533(2) 0.3028(2) 0.0302(8) Uani 1.000000 .
C12 C 0.70409(18) 0.3668(2) 0.4098(2) 0.0310(8) Uani 1.000000 .
C3 C 0.58712(17) 0.4669(2) 0.45841(19) 0.0258(8) Uani 1.000000 .
C19 C 0.85803(16) 0.40277(19) 0.38136(18) 0.0199(7) Uani 1.000000 .
C25 C 0.85906(16) 0.4746(2) 0.53234(18) 0.0238(8) Uani 1.000000 .
C1 C 0.63509(17) 0.6019(2) 0.47441(19) 0.0259(8) Uani 1.000000 .
C13 C 0.80231(17) 0.6366(2) 0.34823(17) 0.0219(7) Uani 1.000000 .
C2 C 0.58148(17) 0.5502(2) 0.42675(18) 0.0241(8) Uani 1.000000 .
C18 C 0.85123(16) 0.5832(2) 0.39466(17) 0.0208(7) Uani 1.000000 .
C5 C 0.67402(17) 0.5494(2) 0.53273(18) 0.0242(8) Uani 1.000000 .
C9 C 0.66522(19) 0.3938(2) 0.5808(2) 0.0375(9) Uani 1.000000 .
H9a H 0.6436(10) 0.4026(8) 0.6251(7) 0.0562(14) Uiso 1.000000 GR
H9b H 0.6491(11) 0.3408(3) 0.5561(5) 0.0562(14) Uiso 1.000000 GR
H9c H 0.7154(2) 0.3920(10) 0.5975(11) 0.0562(14) Uiso 1.000000 GR
C4 C 0.64560(17) 0.4658(2) 0.52381(19) 0.0255(8) Uani 1.000000 .
C14 C 0.82728(18) 0.7104(2) 0.31844(19) 0.0278(8) Uani 1.000000 .
H14 H 0.79578(18) 0.7468(2) 0.28739(19) 0.0334(10) Uiso 1.000000 R
C26 C 0.89580(17) 0.5399(2) 0.57588(18) 0.0265(8) Uani 1.000000 .
H26 H 0.90265(17) 0.5914(2) 0.55213(18) 0.0318(9) Uiso 1.000000 R
C30 C 0.84915(18) 0.3984(2) 0.56881(19) 0.0296(8) Uani 1.000000 .
H30 H 0.82513(18) 0.3542(2) 0.53984(19) 0.0356(10) Uiso 1.000000 R
C17 C 0.92299(17) 0.6029(2) 0.40746(18) 0.0260(8) Uani 1.000000 .
H17 H 0.95532(17) 0.5655(2) 0.43606(18) 0.0312(9) Uiso 1.000000 R
C20 C 0.82652(18) 0.3797(2) 0.30592(19) 0.0287(8) Uani 1.000000 .
H20 H 0.78512(18) 0.4063(2) 0.28171(19) 0.0344(10) Uiso 1.000000 R
C24 C 0.92027(17) 0.3634(2) 0.4152(2) 0.0305(8) Uani 1.000000 .
H24 H 0.94257(17) 0.3788(2) 0.4652(2) 0.0367(10) Uiso 1.000000 R
C23 C 0.94974(19) 0.3014(2) 0.3755(2) 0.0375(9) Uani 1.000000 .
H23 H 0.99173(19) 0.2756(2) 0.3989(2) 0.0451(11) Uiso 1.000000 R
C28 C 0.91088(19) 0.4528(3) 0.6906(2) 0.0382(10) Uani 1.000000 .
H28 H 0.92764(19) 0.4457(3) 0.7438(2) 0.0458(12) Uiso 1.000000 R
C10 C 0.72860(18) 0.5801(2) 0.6001(2) 0.0370(9) Uani 1.000000 .
H10a H 0.7556(8) 0.6249(10) 0.5828(4) 0.0555(14) Uiso 1.000000 GR
H10b H 0.70591(19) 0.6012(14) 0.6404(6) 0.0555(14) Uiso 1.000000 GR
H10c H 0.7592(8) 0.5337(4) 0.6200(9) 0.0555(14) Uiso 1.000000 GR
C6 C 0.64336(19) 0.6960(2) 0.4663(2) 0.0368(9) Uani 1.000000 .
H6a H 0.6297(11) 0.7117(3) 0.4124(3) 0.0553(14) Uiso 1.000000 GR
H6b H 0.6141(9) 0.7251(2) 0.4963(11) 0.0553(14) Uiso 1.000000 GR
H6c H 0.6916(3) 0.7115(3) 0.4850(12) 0.0553(14) Uiso 1.000000 GR
C21 C 0.85622(19) 0.3178(2) 0.2667(2) 0.0321(9) Uani 1.000000 .
H21 H 0.83472(19) 0.3030(2) 0.2162(2) 0.0385(10) Uiso 1.000000 R
C29 C 0.87445(19) 0.3875(3) 0.6475(2) 0.0384(10) Uani 1.000000 .
H29 H 0.86704(19) 0.3363(3) 0.6715(2) 0.0461(11) Uiso 1.000000 R
C8 C 0.53624(19) 0.3947(2) 0.4339(2) 0.0373(9) Uani 1.000000 .
H8a H 0.4956(6) 0.4021(8) 0.4570(11) 0.0560(14) Uiso 1.000000 GR
H8b H 0.5221(10) 0.3944(9) 0.3781(2) 0.0560(14) Uiso 1.000000 GR
H8c H 0.5586(4) 0.3415(3) 0.4509(12) 0.0560(14) Uiso 1.000000 GR
C16 C 0.94637(19) 0.6762(2) 0.3786(2) 0.0318(9) Uani 1.000000 .
H16 H 0.99402(19) 0.6895(2) 0.3886(2) 0.0382(10) Uiso 1.000000 R
C22 C 0.91730(19) 0.2778(2) 0.3016(2) 0.0341(9) Uani 1.000000 .
H22 H 0.93651(19) 0.2351(2) 0.2754(2) 0.0409(11) Uiso 1.000000 R
C15 C 0.89793(19) 0.7303(2) 0.3343(2) 0.0329(9) Uani 1.000000 .
H15 H 0.91322(19) 0.7806(2) 0.3150(2) 0.0394(11) Uiso 1.000000 R
C27 C 0.92241(19) 0.5284(3) 0.6550(2) 0.0352(9) Uani 1.000000 .
H27 H 0.94796(19) 0.5717(3) 0.6839(2) 0.0423(11) Uiso 1.000000 R
C7 C 0.52475(18) 0.5824(2) 0.3625(2) 0.0359(9) Uani 1.000000 .
H7a H 0.5056(8) 0.5356(3) 0.3297(8) 0.0538(14) Uiso 1.000000 GR
H7b H 0.4882(6) 0.6083(13) 0.3845(2) 0.0538(14) Uiso 1.000000 GR
H7c H 0.5441(3) 0.6237(11) 0.3321(8) 0.0538(14) Uiso 1.000000 GR
Mo1 Mo 0.686115(14) 0.489698(17) 0.408036(15) 0.01889(10) Uani 1.000000 .
O2 O 0.71195(14) 0.29394(17) 0.40844(17) 0.0483(7) Uani 1.000000 .
O1 O 0.61385(14) 0.43161(18) 0.24226(15) 0.0488(7) Uani 1.000000 .
P1 P 0.81605(4) 0.48661(5) 0.42977(5) 0.01890(19) Uani 1.000000 .
S1 S 0.71270(5) 0.60930(6) 0.32344(5) 0.0286(2) Uani 1.000000 .

loop_
_atom_site_aniso_label
_atom_site_aniso_U_11
_atom_site_aniso_U_22
_atom_site_aniso_U_33
_atom_site_aniso_U_12
_atom_site_aniso_U_13
_atom_site_aniso_U_23
C11 0.029(2) 0.033(2) 0.028(2) 0.0042(16) 0.0041(17) -0.0066(17)
C12 0.026(2) 0.030(2) 0.039(2) -0.0051(16) 0.0107(17) -0.0027(17)
C3 0.0237(18) 0.030(2) 0.0264(18) -0.0000(15) 0.0117(16) -0.0018(15)
C19 0.0217(17) 0.0168(18) 0.0223(17) 0.0001(13) 0.0066(14) 0.0016(13)
C25 0.0211(17) 0.031(2) 0.0189(17) 0.0057(15) 0.0020(14) 0.0007(15)
C1 0.0264(19) 0.026(2) 0.0271(18) 0.0017(15) 0.0096(16) -0.0065(15)
C13 0.0280(18) 0.0196(19) 0.0189(17) 0.0031(14) 0.0066(15) -0.0026(14)
C2 0.0206(17) 0.031(2) 0.0217(17) 0.0080(15) 0.0062(15) -0.0035(15)
C18 0.0249(18) 0.0193(18) 0.0182(16) 0.0009(14) 0.0037(14) -0.0041(14)
C5 0.0222(17) 0.032(2) 0.0191(17) 0.0033(15) 0.0067(15) -0.0054(15)
C9 0.034(2) 0.046(3) 0.035(2) 0.0012(18) 0.0118(18) 0.0141(18)
C4 0.0240(18) 0.030(2) 0.0240(18) 0.0034(15) 0.0072(15) 0.0007(15)
C14 0.037(2) 0.021(2) 0.0264(18) 0.0040(15) 0.0068(17) 0.0022(15)
C26 0.0268(19) 0.031(2) 0.0208(17) 0.0025(15) 0.0028(15) -0.0004(15)
C30 0.030(2) 0.033(2) 0.0253(19) 0.0007(16) 0.0036(16) 0.0048(16)
C17 0.0264(19) 0.027(2) 0.0239(18) 0.0016(15) 0.0034(16) -0.0003(15)
C20 0.029(2) 0.032(2) 0.0235(18) 0.0055(16) 0.0018(16) -0.0005(16)
C24 0.0257(19) 0.031(2) 0.032(2) 0.0029(16) -0.0020(16) -0.0085(16)
C23 0.027(2) 0.034(2) 0.048(2) 0.0108(17) -0.0013(19) -0.0070(19)
C28 0.031(2) 0.061(3) 0.0216(19) 0.0052(19) 0.0010(17) 0.0029(19)
C10 0.029(2) 0.050(3) 0.030(2) 0.0026(18) 0.0020(17) -0.0157(18)
C6 0.037(2) 0.026(2) 0.048(2) 0.0049(17) 0.0093(19) -0.0075(17)
C21 0.036(2) 0.034(2) 0.0260(19) -0.0018(17) 0.0047(17) -0.0090(16)
C29 0.038(2) 0.046(3) 0.031(2) 0.0031(19) 0.0059(18) 0.0171(18)
C8 0.032(2) 0.039(2) 0.043(2) -0.0118(17) 0.0106(19) -0.0046(18)
C16 0.029(2) 0.032(2) 0.036(2) -0.0060(16) 0.0080(17) -0.0048(17)
C22 0.037(2) 0.025(2) 0.043(2) 0.0046(17) 0.0130(19) -0.0088(17)
C15 0.047(2) 0.018(2) 0.037(2) -0.0070(17) 0.0184(19) 0.0001(16)
C27 0.031(2) 0.047(3) 0.0268(19) 0.0004(18) 0.0023(17) -0.0078(17)
C7 0.027(2) 0.049(3) 0.030(2) 0.0100(17) 0.0003(17) -0.0021(18)
Mo1 0.01822(15) 0.02025(17) 0.01803(15) 0.00169(12) 0.00316(11) -0.00096(12)
O2 0.0497(17) 0.0239(17) 0.072(2) -0.0026(13) 0.0143(16) 0.0008(14)
O1 0.0506(18) 0.055(2) 0.0347(16) 0.0014(14) -0.0055(14) -0.0168(14)
P1 0.0190(4) 0.0188(5) 0.0182(4) 0.0021(3) 0.0019(3) 0.0003(3)
S1 0.0260(5) 0.0318(5) 0.0273(5) 0.0034(4) 0.0033(4) 0.0101(4)

loop_
_atom_type_symbol
_atom_type_scat_dispersion_real
_atom_type_scat_dispersion_imag
_atom_type_scat_Cromer_Mann_a1
_atom_type_scat_Cromer_Mann_a2
_atom_type_scat_Cromer_Mann_a3
_atom_type_scat_Cromer_Mann_a4
_atom_type_scat_Cromer_Mann_b1
_atom_type_scat_Cromer_Mann_b2
_atom_type_scat_Cromer_Mann_b3
_atom_type_scat_Cromer_Mann_b4
_atom_type_scat_Cromer_Mann_c
_atom_type_scat_source
_atom_type_scat_dispersion_source
C 0.00346 0.00161 2.31000 1.02000 1.58860 0.86500 20.84390 10.20750 0.56870 51.65120 0.215599998832 'International Tables Volume C Table 6.1.1.4 (pp. 500-502)' 'Henke, Gullikson and Davis, At. Data and Nucl. Data Tables, 1993, 54, 2'
H 0.00000 0.00000 0.49300 0.32291 0.14019 0.04081 10.51090 26.12570 3.14236 57.79970 0.0030380000826 'International Tables Volume C Table 6.1.1.4 (pp. 500-502)' 'Henke, Gullikson and Davis, At. Data and Nucl. Data Tables, 1993, 54, 2'
Mo -1.69007 0.70212 3.70250 17.23560 12.88760 3.74290 0.27720 1.09580 11.00400 61.65840 4.38749980927 'International Tables Volume C Table 6.1.1.4 (pp. 500-502)' 'Henke, Gullikson and Davis, At. Data and Nucl. Data Tables, 1993, 54, 2'
O 0.01155 0.00610 3.04850 2.28680 1.54630 0.86700 13.27710 5.70110 0.32390 32.90890 0.250800013542 'International Tables Volume C Table 6.1.1.4 (pp. 500-502)' 'Henke, Gullikson and Davis, At. Data and Nucl. Data Tables, 1993, 54, 2'
P 0.10417 0.09652 6.43450 4.17910 1.78000 1.49080 1.90670 27.15700 0.52600 68.16450 1.11489999294 'International Tables Volume C Table 6.1.1.4 (pp. 500-502)' 'Henke, Gullikson and Davis, At. Data and Nucl. Data Tables, 1993, 54, 2'
S 0.12403 0.12418 6.90530 5.20340 1.43790 1.58630 1.46790 22.21510 0.25360 56.17200 0.866900026798 'International Tables Volume C Table 6.1.1.4 (pp. 500-502)' 'Henke, Gullikson and Davis, At. Data and Nucl. Data Tables, 1993, 54, 2'

loop_
_geom_angle_atom_site_label_1
_geom_angle_atom_site_label_2
_geom_angle_atom_site_label_3
_geom_angle
O1 C11 Mo1 175.2(3)
O2 C12 Mo1 176.9(3)
C4 C3 C2 108.0(3)
C8 C3 C2 125.9(3)
C8 C3 C4 125.8(3)
Mo1 C3 C2 73.25(17)
Mo1 C3 C4 73.70(18)
Mo1 C3 C8 124.0(2)
C24 C19 C20 118.4(3)
P1 C19 C20 118.1(2)
P1 C19 C24 123.4(2)
C30 C25 C26 119.1(3)
P1 C25 C26 123.2(3)
P1 C25 C30 117.5(3)
C5 C1 C2 108.2(3)
C6 C1 C2 125.2(3)
C6 C1 C5 126.4(3)
Mo1 C1 C2 68.38(17)
Mo1 C1 C5 73.20(18)
Mo1 C1 C6 127.6(2)
C14 C13 C18 117.9(3)
S1 C13 C18 121.4(2)
S1 C13 C14 120.6(3)
C1 C2 C3 107.5(3)
C7 C2 C3 126.4(3)
C7 C2 C1 125.7(3)
Mo1 C2 C3 70.96(17)
Mo1 C2 C1 76.17(18)
Mo1 C2 C7 124.5(2)
C17 C18 C13 120.0(3)
P1 C18 C13 116.0(2)
P1 C18 C17 123.9(3)
C4 C5 C1 108.6(3)
C10 C5 C1 125.2(3)
C10 C5 C4 125.6(3)
Mo1 C5 C1 72.98(18)
Mo1 C5 C4 69.38(17)
Mo1 C5 C10 130.7(2)
C5 C4 C3 107.7(3)
C9 C4 C3 126.2(3)
C9 C4 C5 125.3(3)
Mo1 C4 C3 69.95(17)
Mo1 C4 C5 76.01(18)
Mo1 C4 C9 127.5(2)
C15 C14 C13 121.1(3)
C27 C26 C25 120.1(3)
C29 C30 C25 120.8(3)
C16 C17 C18 121.1(3)
C21 C20 C19 120.4(3)
C23 C24 C19 120.8(3)
C22 C23 C24 120.3(3)
C27 C28 C29 120.2(3)
C22 C21 C20 120.6(3)
C28 C29 C30 119.8(3)
C15 C16 C17 119.0(3)
C21 C22 C23 119.4(3)
C16 C15 C14 120.8(3)
C28 C27 C26 120.0(3)
C12 Mo1 C11 76.61(15)
C3 Mo1 C11 94.83(13)
C3 Mo1 C12 89.97(13)
C1 Mo1 C11 121.81(13)
C1 Mo1 C12 142.70(12)
C1 Mo1 C3 58.58(11)
C2 Mo1 C11 91.80(13)
C2 Mo1 C12 123.96(13)
C2 Mo1 C3 35.79(11)
C2 Mo1 C1 35.44(11)
C5 Mo1 C11 149.74(13)
C5 Mo1 C12 114.43(13)
C5 Mo1 C3 58.66(11)
C5 Mo1 C1 33.82(11)
C5 Mo1 C2 58.33(11)
C4 Mo1 C11 128.13(13)
C4 Mo1 C12 85.22(13)
C4 Mo1 C3 36.35(11)
C4 Mo1 C1 57.67(11)
C4 Mo1 C2 59.59(11)
C4 Mo1 C5 34.60(11)
P1 Mo1 C11 111.78(10)
P1 Mo1 C12 78.79(10)
P1 Mo1 C3 147.38(9)
P1 Mo1 C1 116.04(8)
P1 Mo1 C2 151.46(9)
P1 Mo1 C5 98.23(8)
P1 Mo1 C4 111.54(8)
S1 Mo1 C11 76.12(11)
S1 Mo1 C12 133.69(10)
S1 Mo1 C3 128.95(9)
S1 Mo1 C1 83.61(8)
S1 Mo1 C2 93.59(9)
S1 Mo1 C5 107.98(8)
S1 Mo1 C4 140.68(9)
S1 Mo1 P1 77.58(3)
C25 P1 C19 102.65(14)
C18 P1 C19 102.25(14)
C18 P1 C25 106.67(15)
Mo1 P1 C19 118.18(11)
Mo1 P1 C25 114.06(10)
Mo1 P1 C18 111.70(11)
Mo1 S1 C13 110.12(11)

loop_
_geom_bond_atom_site_label_1
_geom_bond_atom_site_label_2
_geom_bond_distance
C11 Mo1 1.951(4)
C11 O1 1.153(4)
C12 Mo1 1.959(4)
C12 O2 1.155(4)
C3 C2 1.417(5)
C3 C4 1.445(5)
C3 C8 1.509(5)
C3 Mo1 2.291(3)
C19 C20 1.390(4)
C19 C24 1.382(4)
C19 P1 1.838(3)
C25 C26 1.387(5)
C25 C30 1.386(4)
C25 P1 1.835(3)
C1 C2 1.447(5)
C1 C5 1.411(5)
C1 C6 1.495(5)
C1 Mo1 2.424(3)
C13 C18 1.401(4)
C13 C14 1.394(4)
C13 S1 1.760(3)
C2 C7 1.498(4)
C2 Mo1 2.320(3)
C18 C17 1.400(4)
C18 P1 1.817(3)
C5 C4 1.420(5)
C5 C10 1.501(5)
C5 Mo1 2.426(3)
C9 C4 1.506(5)
C4 Mo1 2.340(3)
C14 C15 1.380(5)
C26 C27 1.391(5)
C30 C29 1.379(5)
C17 C16 1.369(5)
C20 C21 1.378(4)
C24 C23 1.382(5)
C23 C22 1.373(5)
C28 C29 1.383(5)
C28 C27 1.378(5)
C21 C22 1.374(5)
C16 C15 1.386(5)
Mo1 P1 2.4740(10)
Mo1 S1 2.5050(10)
